data_1576491
loop_
_publ_author_name
'Koutsianos, Athanasios'
'Svensson Grape, Erik'
'Pallach, Roman'
'Keupp, Julian'
'Schmid, Rochus'
'Inge, A. Ken'
'Henke, Sebastian'

_publ_section_title
;
 Deciphering the guest-free crystal structures and thermal breathing of
 the flexible metal-organic frameworks ZIF-7 and ZIF-9.
;
_journal_issue 14
_journal_name_full 'Chemical science'
_journal_page_first 7185
_journal_page_last 7193
_journal_paper_doi 10.1039/d5sc08614k
_journal_volume 17
_journal_year 2026
_chemical_formula_sum 'C42 H30 Co3 N12'
_chemical_formula_weight 879.59
_space_group_crystal_system triclinic
_space_group_IT_number 2
_space_group_name_Hall '-P 1'
_space_group_name_H-M_alt 'P -1'
_atom_sites_solution_hydrogens geom
_audit_creation_method SHELXL-2018/1
_audit_update_record
;
2025-10-06 deposited with the CCDC.	2026-02-09 downloaded from the CCDC.
;
_cell_angle_alpha 111.07(3)
_cell_angle_beta 108.14(3)
_cell_angle_gamma 94.47(3)
_cell_formula_units_Z 2
_cell_length_a 11.340(2)
_cell_length_b 14.680(3)
_cell_length_c 14.610(3)
_cell_measurement_reflns_used 23530
_cell_measurement_temperature 96(2)
_cell_measurement_theta_max 0.899
_cell_measurement_theta_min 0.054
_cell_volume 2106.7(10)
_computing_cell_refinement
;
KABSCH, W. XDS. Acta Crystallogr. D, 2010, 66: 125-132.
;
_computing_data_collection
;
Stef Smeets, Bin Wang, Magdalena O. Cichocka, Jonas Angstrom, & Wei Wan.
(2018, April 11). Instamatic (Version 0.6).
Zenodo. http://doi.org/10.5281/zenodo.1217026
;
_computing_data_reduction
;
KABSCH, W. XDS. Acta Crystallogr. D, 2010, 66: 125-132.
;
_computing_structure_refinement 'SHELXL-2018/1 (Sheldrick, 2018)'
_computing_structure_solution 'SHELXT 2014/5 (Sheldrick, 2014)'
_diffrn_ambient_temperature 96(2)
_diffrn_measured_fraction_theta_full 0.885
_diffrn_measured_fraction_theta_max 0.879
_diffrn_measurement_device_type 'JEOL JEM 2100 LaB6'
_diffrn_radiation_type electron
_diffrn_radiation_wavelength 0.0251
_diffrn_reflns_av_R_equivalents 0.1783
_diffrn_reflns_av_unetI/netI 0.1847
_diffrn_reflns_Laue_measured_fraction_full 0.885
_diffrn_reflns_Laue_measured_fraction_max 0.879
_diffrn_reflns_limit_h_max 14
_diffrn_reflns_limit_h_min -14
_diffrn_reflns_limit_k_max 17
_diffrn_reflns_limit_k_min -18
_diffrn_reflns_limit_l_max 18
_diffrn_reflns_limit_l_min -17
_diffrn_reflns_number 23530
_diffrn_reflns_point_group_measured_fraction_full 0.885
_diffrn_reflns_point_group_measured_fraction_max 0.879
_diffrn_reflns_theta_full 0.863
_diffrn_reflns_theta_max 0.899
_diffrn_reflns_theta_min 0.054
_exptl_absorpt_coefficient_mu 0.000
_exptl_crystal_colour purple
_exptl_crystal_density_diffrn 1.387
_exptl_crystal_description stubby
_exptl_crystal_F_000 331
_refine_diff_density_max 0.277
_refine_diff_density_min -0.210
_refine_diff_density_rms 0.049
_refine_ls_extinction_coef 1870(16)
_refine_ls_extinction_expression Fc^*^=kFc[1+0.001xFc^2^\l^3^/sin(2\q)]^-1/4^
_refine_ls_extinction_method 'SHELXL-2018/1 (Sheldrick 2018)'
_refine_ls_goodness_of_fit_ref 1.064
_refine_ls_hydrogen_treatment constr
_refine_ls_matrix_type full
_refine_ls_number_parameters 515
_refine_ls_number_reflns 7572
_refine_ls_number_restraints 0
_refine_ls_restrained_S_all 1.064
_refine_ls_R_factor_all 0.1990
_refine_ls_R_factor_gt 0.1501
_refine_ls_shift/su_max 0.041
_refine_ls_shift/su_mean 0.000
_refine_ls_structure_factor_coef Fsqd
_refine_ls_weighting_details 'w=1/[\s^2^(Fo^2^)+(0.2534P)^2^+0.2200P] where P=(Fo^2^+2Fc^2^)/3'
_refine_ls_weighting_scheme calc
_refine_ls_wR_factor_gt 0.3922
_refine_ls_wR_factor_ref 0.4509
_reflns_Friedel_coverage 0.000
_reflns_number_gt 4375
_reflns_number_total 7572
_reflns_threshold_expression 'I > 2\s(I)'
_cod_data_source_file d5sc08614k2.cif
_cod_data_source_block np_ZIF-9_3DED
_cod_depositor_comments 'Adding full bibliography for 1576489--1576492.cif.'
_cod_original_cell_volume 2106.7(9)
_cod_database_code 1576491
_shelx_shelxl_version_number 2018/1
_shelx_space_group_comment
;
The symmetry employed for this shelxl refinement is uniquely defined
by the following loop, which should always be used as a source of
symmetry information in preference to the above space-group names.
They are only intended as comments.
;

loop_
_space_group_symop_operation_xyz
'x, y, z'
'-x, -y, -z'

loop_
_atom_site_label
_atom_site_type_symbol
_atom_site_fract_x
_atom_site_fract_y
_atom_site_fract_z
_atom_site_U_iso_or_equiv
_atom_site_adp_type
_atom_site_occupancy
_atom_site_site_symmetry_order
_atom_site_calc_flag
_atom_site_refinement_flags_posn
_atom_site_refinement_flags_adp
_atom_site_refinement_flags_occupancy
_atom_site_disorder_assembly
_atom_site_disorder_group
Co1 Co 0.7594(3) 0.6824(2) 0.42876(19) 0.0415(7) Uani 1 1 d . . . . .
Co2 Co 1.2021(3) 1.0081(2) 0.76104(19) 0.0403(7) Uani 1 1 d . . . . .
Co3 Co 1.4346(3) 1.2741(2) 1.20930(19) 0.0412(7) Uani 1 1 d . . . . .
N1 N 0.5554(7) 0.3928(5) 0.2201(6) 0.0416(17) Uani 1 1 d . . . . .
N2 N 0.6963(8) 0.5466(5) 0.3066(6) 0.0447(18) Uani 1 1 d . . . . .
N3 N 0.9370(7) 0.7391(6) 0.5460(5) 0.047(2) Uani 1 1 d . . . . .
N4 N 1.0703(7) 0.8748(6) 0.6915(5) 0.046(2) Uani 1 1 d . . . . .
N5 N 1.2151(7) 1.0684(6) 0.6559(6) 0.0408(16) Uani 1 1 d . . . . .
N6 N 1.2658(8) 1.1939(6) 0.6066(5) 0.0457(19) Uani 1 1 d . . . . .
N7 N 1.1988(8) 1.1230(6) 0.8900(5) 0.0448(19) Uani 1 1 d . . . . .
N8 N 1.2839(7) 1.2241(6) 1.0683(5) 0.0417(17) Uani 1 1 d . . . . .
N9 N 1.4947(7) 1.1422(6) 1.1915(6) 0.0451(18) Uani 1 1 d . . . . .
N10 N 1.6296(7) 1.0365(6) 1.2011(6) 0.0474(19) Uani 1 1 d . . . . .
N11 N 1.4313(7) 1.3150(5) 1.3579(5) 0.0383(16) Uani 1 1 d . . . . .
N12 N 1.3584(7) 1.3342(6) 1.4934(5) 0.0405(16) Uani 1 1 d . . . . .
C1 C 0.5917(8) 0.4150(6) 0.1449(6) 0.040(2) Uani 1 1 d . . . . .
C2 C 0.5497(9) 0.3593(7) 0.0320(6) 0.045(2) Uani 1 1 d . . . . .
H2 H 0.490602 0.296990 -0.003404 0.054 Uiso 1 1 calc R U . . .
C3 C 0.6025(11) 0.4036(7) -0.0231(7) 0.056(3) Uani 1 1 d . . . . .
H3 H 0.573962 0.372123 -0.097715 0.067 Uiso 1 1 calc R U . . .
C4 C 0.6994(10) 0.4964(8) 0.0331(7) 0.058(3) Uani 1 1 d . . . . .
H4 H 0.736660 0.521476 -0.005396 0.069 Uiso 1 1 calc R U . . .
C5 C 0.7380(10) 0.5484(7) 0.1411(7) 0.053(2) Uani 1 1 d . . . . .
H5 H 0.801383 0.608432 0.176711 0.063 Uiso 1 1 calc R U . . .
C6 C 0.6807(8) 0.5100(6) 0.1984(6) 0.0390(18) Uani 1 1 d . . . . .
C7 C 0.6194(8) 0.4738(6) 0.3123(5) 0.040(2) Uani 1 1 d . . . . .
H7 H 0.611044 0.479314 0.376740 0.048 Uiso 1 1 calc R U . . .
C8 C 1.0677(8) 0.7931(6) 0.7214(6) 0.042(2) Uani 1 1 d . . . . .
C9 C 1.1296(9) 0.7836(7) 0.8186(7) 0.054(3) Uani 1 1 d . . . . .
H9 H 1.183578 0.839627 0.879835 0.064 Uiso 1 1 calc R U . . .
C10 C 1.1074(9) 0.6876(8) 0.8199(7) 0.052(2) Uani 1 1 d . . . . .
H10 H 1.144260 0.680368 0.884163 0.062 Uiso 1 1 calc R U . . .
C11 C 1.0317(9) 0.6024(7) 0.7282(8) 0.056(3) Uani 1 1 d . . . . .
H11 H 1.023590 0.538661 0.731096 0.067 Uiso 1 1 calc R U . . .
C12 C 0.9679(8) 0.6109(7) 0.6320(7) 0.052(3) Uani 1 1 d . . . . .
H12 H 0.914266 0.554231 0.571262 0.062 Uiso 1 1 calc R U . . .
C13 C 0.9865(9) 0.7053(7) 0.6293(7) 0.047(2) Uani 1 1 d . . . . .
C14 C 0.9916(7) 0.8380(6) 0.5891(6) 0.041(2) Uani 1 1 d . . . . .
H14 H 0.975825 0.878500 0.550292 0.049 Uiso 1 1 calc R U . . .
C15 C 1.2573(9) 1.0263(6) 0.5722(6) 0.045(2) Uani 1 1 d . . . . .
C16 C 1.2695(12) 0.9253(7) 0.5211(7) 0.062(3) Uani 1 1 d . . . . .
H16 H 1.247060 0.873565 0.540979 0.075 Uiso 1 1 calc R U . . .
C17 C 1.3149(12) 0.9095(8) 0.4433(8) 0.069(3) Uani 1 1 d . . . . .
H17 H 1.329454 0.844848 0.410660 0.083 Uiso 1 1 calc R U . . .
C18 C 1.3431(11) 0.9843(8) 0.4058(8) 0.064(3) Uani 1 1 d . . . . .
H18 H 1.368441 0.965675 0.346607 0.076 Uiso 1 1 calc R U . . .
C19 C 1.3339(10) 1.0825(7) 0.4542(7) 0.056(3) Uani 1 1 d . . . . .
H19 H 1.356214 1.132310 0.431687 0.068 Uiso 1 1 calc R U . . .
C20 C 1.2880(8) 1.1057(6) 0.5417(7) 0.044(2) Uani 1 1 d . . . . .
C21 C 1.2213(8) 1.1690(6) 0.6727(6) 0.0413(19) Uani 1 1 d . . . . .
H21 H 1.197112 1.215153 0.724818 0.050 Uiso 1 1 calc R U . . .
C22 C 1.1299(8) 1.1954(6) 0.9076(7) 0.046(2) Uani 1 1 d . . . . .
C23 C 1.0208(9) 1.2131(8) 0.8379(8) 0.056(2) Uani 1 1 d . . . . .
H23 H 0.983733 1.170387 0.765080 0.067 Uiso 1 1 calc R U . . .
C24 C 0.9720(10) 1.2957(8) 0.8823(8) 0.056(3) Uani 1 1 d . . . . .
H24 H 0.902956 1.310504 0.837122 0.067 Uiso 1 1 calc R U . . .
C25 C 1.0224(11) 1.3605(9) 0.9950(9) 0.065(3) Uani 1 1 d . . . . .
H25 H 0.986120 1.415508 1.022501 0.078 Uiso 1 1 calc R U . . .
C26 C 1.1250(10) 1.3396(8) 1.0613(8) 0.054(2) Uani 1 1 d . . . . .
H26 H 1.156062 1.378341 1.135131 0.065 Uiso 1 1 calc R U . . .
C27 C 1.1826(9) 1.2617(7) 1.0195(7) 0.045(2) Uani 1 1 d . . . . .
C28 C 1.2891(8) 1.1428(6) 0.9868(6) 0.0402(19) Uani 1 1 d . . . . .
H28 H 1.350361 1.103208 0.996485 0.048 Uiso 1 1 calc R U . . .
C29 C 1.4203(7) 1.0505(6) 1.1689(6) 0.0388(18) Uani 1 1 d . . . . .
C30 C 1.2876(9) 1.0159(7) 1.1407(8) 0.054(2) Uani 1 1 d . . . . .
H30 H 1.231122 1.059936 1.135713 0.065 Uiso 1 1 calc R U . . .
C31 C 1.2414(9) 0.9176(7) 1.1207(7) 0.052(2) Uani 1 1 d . . . . .
H31 H 1.153101 0.895021 1.102615 0.063 Uiso 1 1 calc R U . . .
C32 C 1.3284(9) 0.8465(6) 1.1270(7) 0.050(2) Uani 1 1 d . . . . .
H32 H 1.295713 0.779307 1.112791 0.060 Uiso 1 1 calc R U . . .
C33 C 1.4563(9) 0.8799(6) 1.1537(7) 0.049(2) Uani 1 1 d . . . . .
H33 H 1.512789 0.835826 1.158486 0.058 Uiso 1 1 calc R U . . .
C34 C 1.5036(8) 0.9812(6) 1.1741(6) 0.0387(19) Uani 1 1 d . . . . .
C35 C 1.6126(8) 1.1287(7) 1.2090(6) 0.047(2) Uani 1 1 d . . . . .
H35 H 1.681235 1.180834 1.226072 0.057 Uiso 1 1 calc R U . . .
C36 C 1.5344(9) 1.3304(7) 1.4475(7) 0.046(2) Uani 1 1 d . . . . .
C37 C 1.6682(8) 1.3394(7) 1.4665(7) 0.048(2) Uani 1 1 d . . . . .
H37 H 1.698619 1.329813 1.410756 0.057 Uiso 1 1 calc R U . . .
C38 C 1.7549(10) 1.3634(7) 1.5718(7) 0.056(3) Uani 1 1 d . . . . .
H38 H 1.843433 1.369737 1.585507 0.067 Uiso 1 1 calc R U . . .
C39 C 1.7093(9) 1.3779(7) 1.6571(7) 0.053(3) Uani 1 1 d . . . . .
H39 H 1.767909 1.393052 1.725948 0.064 Uiso 1 1 calc R U . . .
C40 C 1.5792(9) 1.3697(7) 1.6389(7) 0.054(3) Uani 1 1 d . . . . .
H40 H 1.549619 1.377868 1.694920 0.065 Uiso 1 1 calc R U . . .
C41 C 1.4911(9) 1.3488(7) 1.5356(6) 0.050(2) Uani 1 1 d . . . . .
C42 C 1.3277(8) 1.3168(6) 1.3888(6) 0.042(2) Uani 1 1 d . . . . .
H42 H 1.243308 1.307025 1.342268 0.050 Uiso 1 1 calc R U . . .

loop_
_atom_site_aniso_label
_atom_site_aniso_U_11
_atom_site_aniso_U_22
_atom_site_aniso_U_33
_atom_site_aniso_U_23
_atom_site_aniso_U_13
_atom_site_aniso_U_12
Co1 0.0493(15) 0.0380(14) 0.0308(12) 0.0149(11) 0.0079(10) -0.0030(11)
Co2 0.0441(14) 0.0381(13) 0.0306(12) 0.0143(10) 0.0048(10) 0.0003(11)
Co3 0.0495(15) 0.0364(13) 0.0342(13) 0.0147(11) 0.0124(10) 0.0008(11)
N1 0.055(4) 0.031(3) 0.042(4) 0.019(3) 0.018(3) 0.006(3)
N2 0.057(5) 0.032(4) 0.042(4) 0.017(3) 0.013(3) 0.002(3)
N3 0.049(4) 0.044(4) 0.033(4) 0.018(3) 0.000(3) -0.010(3)
N4 0.048(4) 0.035(4) 0.032(4) 0.011(3) -0.006(3) -0.017(3)
N5 0.048(4) 0.039(4) 0.041(4) 0.021(3) 0.018(3) 0.009(3)
N6 0.064(5) 0.040(4) 0.032(4) 0.019(3) 0.013(3) 0.004(4)
N7 0.057(5) 0.042(4) 0.034(4) 0.019(3) 0.011(3) 0.003(4)
N8 0.043(4) 0.039(4) 0.033(4) 0.014(3) 0.004(3) -0.001(3)
N9 0.037(4) 0.050(4) 0.060(5) 0.035(4) 0.016(3) 0.012(3)
N10 0.043(4) 0.042(4) 0.049(4) 0.019(4) 0.008(3) -0.002(3)
N11 0.053(4) 0.030(3) 0.028(3) 0.006(3) 0.017(3) 0.003(3)
N12 0.041(4) 0.049(4) 0.032(3) 0.016(3) 0.013(3) 0.010(3)
C1 0.050(5) 0.040(4) 0.025(4) 0.014(3) 0.008(3) -0.001(4)
C2 0.056(5) 0.042(5) 0.028(4) 0.008(3) 0.014(4) -0.008(4)
C3 0.091(8) 0.037(5) 0.038(5) 0.011(4) 0.028(5) 0.005(5)
C4 0.081(7) 0.060(6) 0.052(5) 0.033(5) 0.038(5) 0.016(5)
C5 0.069(6) 0.047(5) 0.046(5) 0.018(4) 0.031(4) -0.005(5)
C6 0.047(5) 0.036(4) 0.040(4) 0.019(4) 0.020(3) 0.008(4)
C7 0.057(5) 0.033(4) 0.023(4) 0.012(3) 0.010(3) -0.006(4)
C8 0.044(4) 0.042(5) 0.032(4) 0.013(4) 0.009(3) -0.011(4)
C9 0.063(6) 0.051(5) 0.035(4) 0.012(4) 0.012(4) -0.007(5)
C10 0.052(5) 0.071(6) 0.050(5) 0.040(5) 0.020(4) 0.025(5)
C11 0.058(6) 0.044(5) 0.066(6) 0.036(5) 0.011(5) 0.000(4)
C12 0.046(5) 0.047(5) 0.050(5) 0.026(4) -0.003(4) -0.008(4)
C13 0.052(5) 0.039(5) 0.038(4) 0.011(4) 0.010(4) -0.002(4)
C14 0.041(4) 0.039(4) 0.038(4) 0.021(4) 0.005(3) 0.001(4)
C15 0.056(5) 0.034(4) 0.035(4) 0.017(4) 0.003(4) 0.002(4)
C16 0.112(9) 0.037(5) 0.047(5) 0.026(4) 0.029(5) 0.017(5)
C17 0.116(10) 0.033(5) 0.056(6) 0.019(5) 0.027(6) 0.013(5)
C18 0.095(8) 0.056(6) 0.052(6) 0.022(5) 0.041(5) 0.020(6)
C19 0.079(7) 0.044(5) 0.041(5) 0.016(4) 0.018(5) 0.011(5)
C20 0.048(5) 0.041(5) 0.042(4) 0.021(4) 0.012(4) 0.006(4)
C21 0.050(5) 0.046(5) 0.029(4) 0.013(4) 0.018(3) 0.013(4)
C22 0.047(5) 0.037(4) 0.054(5) 0.029(4) 0.006(4) 0.005(4)
C23 0.051(5) 0.062(6) 0.048(5) 0.021(5) 0.012(4) 0.008(5)
C24 0.059(6) 0.062(6) 0.071(7) 0.045(6) 0.029(5) 0.026(5)
C25 0.081(7) 0.076(7) 0.074(7) 0.047(6) 0.047(6) 0.047(6)
C26 0.064(6) 0.059(6) 0.053(5) 0.024(5) 0.037(5) 0.021(5)
C27 0.052(5) 0.042(5) 0.044(5) 0.019(4) 0.018(4) 0.018(4)
C28 0.041(4) 0.031(4) 0.036(4) 0.007(3) 0.004(3) 0.013(3)
C29 0.036(4) 0.041(4) 0.045(5) 0.019(4) 0.021(3) 0.011(3)
C30 0.045(5) 0.048(5) 0.075(7) 0.029(5) 0.025(4) 0.014(4)
C31 0.051(5) 0.047(5) 0.062(6) 0.026(5) 0.022(4) 0.005(4)
C32 0.065(6) 0.025(4) 0.054(5) 0.012(4) 0.021(4) 0.000(4)
C33 0.062(6) 0.031(4) 0.051(5) 0.019(4) 0.018(4) 0.000(4)
C34 0.053(5) 0.028(4) 0.033(4) 0.013(3) 0.015(3) -0.004(3)
C35 0.044(5) 0.057(6) 0.040(5) 0.024(4) 0.011(4) 0.004(4)
C36 0.052(5) 0.049(5) 0.044(5) 0.023(4) 0.022(4) 0.008(4)
C37 0.036(4) 0.051(5) 0.053(5) 0.022(4) 0.012(4) 0.004(4)
C38 0.055(6) 0.045(5) 0.057(6) 0.024(5) 0.003(4) -0.002(4)
C39 0.053(5) 0.052(5) 0.041(5) 0.027(4) -0.008(4) 0.004(4)
C40 0.064(6) 0.058(6) 0.028(4) 0.016(4) 0.003(4) 0.004(5)
C41 0.054(5) 0.059(6) 0.027(4) 0.024(4) -0.002(4) -0.009(4)
C42 0.051(5) 0.037(4) 0.024(4) 0.008(3) 0.003(3) -0.003(4)

loop_
_atom_type_symbol
_atom_type_description
_atom_type_scat_dispersion_real
_atom_type_scat_dispersion_imag
_atom_type_scat_source
C C 0.0000 0.0000 'International Tables Vol C Tables 4.2.6.8 and 6.1.1.4'
H H 0.0000 0.0000 'International Tables Vol C Tables 4.2.6.8 and 6.1.1.4'
N N 0.0000 0.0000 'International Tables Vol C Tables 4.2.6.8 and 6.1.1.4'
Co Co 0.0000 0.0000 'International Tables Vol C Tables 4.2.6.8 and 6.1.1.4'

loop_
_geom_angle_atom_site_label_1
_geom_angle_atom_site_label_2
_geom_angle_atom_site_label_3
_geom_angle
_geom_angle_site_symmetry_1
_geom_angle_site_symmetry_3
_geom_angle_publ_flag
N2 Co1 N12 98.8(3) . 2_777 ?
N2 Co1 N3 127.4(4) . . ?
N12 Co1 N3 103.8(3) 2_777 . ?
N2 Co1 N6 117.2(3) . 2_776 ?
N12 Co1 N6 108.7(4) 2_777 2_776 ?
N3 Co1 N6 99.4(3) . 2_776 ?
N7 Co2 N10 109.5(3) . 2_877 ?
N7 Co2 N5 106.5(3) . . ?
N10 Co2 N5 102.7(3) 2_877 . ?
N7 Co2 N4 120.8(4) . . ?
N10 Co2 N4 102.4(3) 2_877 . ?
N5 Co2 N4 113.4(3) . . ?
N11 Co3 N8 128.5(4) . . ?
N11 Co3 N9 99.4(3) . . ?
N8 Co3 N9 98.6(3) . . ?
N11 Co3 N1 104.3(3) . 1_666 ?
N8 Co3 N1 108.4(3) . 1_666 ?
N9 Co3 N1 118.5(3) . 1_666 ?
C7 N1 C1 104.0(6) . . ?
C7 N1 Co3 123.0(5) . 1_444 ?
C1 N1 Co3 133.0(6) . 1_444 ?
C7 N2 C6 104.0(6) . . ?
C7 N2 Co1 118.4(6) . . ?
C6 N2 Co1 135.0(5) . . ?
C14 N3 C13 105.1(6) . . ?
C14 N3 Co1 121.4(6) . . ?
C13 N3 Co1 125.2(5) . . ?
C14 N4 C8 105.6(6) . . ?
C14 N4 Co2 121.9(5) . . ?
C8 N4 Co2 129.6(5) . . ?
C21 N5 C15 105.8(6) . . ?
C21 N5 Co2 125.6(6) . . ?
C15 N5 Co2 126.1(6) . . ?
C21 N6 C20 105.7(7) . . ?
C21 N6 Co1 125.7(7) . 2_776 ?
C20 N6 Co1 125.0(5) . 2_776 ?
C22 N7 C28 105.4(8) . . ?
C22 N7 Co2 135.8(6) . . ?
C28 N7 Co2 118.6(7) . . ?
C28 N8 C27 104.0(7) . . ?
C28 N8 Co3 117.0(6) . . ?
C27 N8 Co3 137.3(6) . . ?
C35 N9 C29 106.1(7) . . ?
C35 N9 Co3 127.3(6) . . ?
C29 N9 Co3 126.3(6) . . ?
C35 N10 C34 104.1(8) . . ?
C35 N10 Co2 127.4(6) . 2_877 ?
C34 N10 Co2 127.9(6) . 2_877 ?
C42 N11 C36 104.9(6) . . ?
C42 N11 Co3 128.9(5) . . ?
C36 N11 Co3 125.4(6) . . ?
C42 N12 C41 105.9(7) . . ?
C42 N12 Co1 129.1(6) . 2_777 ?
C41 N12 Co1 124.2(5) . 2_777 ?
N1 C1 C6 108.4(6) . . ?
N1 C1 C2 129.7(7) . . ?
C6 C1 C2 121.9(6) . . ?
C3 C2 C1 116.1(7) . . ?
C3 C2 H2 122.0 . . ?
C1 C2 H2 122.0 . . ?
C2 C3 C4 121.4(8) . . ?
C2 C3 H3 119.3 . . ?
C4 C3 H3 119.3 . . ?
C5 C4 C3 121.4(8) . . ?
C5 C4 H4 119.3 . . ?
C3 C4 H4 119.3 . . ?
C4 C5 C6 118.8(8) . . ?
C4 C5 H5 120.6 . . ?
C6 C5 H5 120.6 . . ?
N2 C6 C5 132.3(7) . . ?
N2 C6 C1 107.6(6) . . ?
C5 C6 C1 120.1(7) . . ?
N1 C7 N2 116.0(7) . . ?
N1 C7 H7 122.0 . . ?
N2 C7 H7 122.0 . . ?
N4 C8 C9 132.8(8) . . ?
N4 C8 C13 107.8(6) . . ?
C9 C8 C13 119.4(8) . . ?
C10 C9 C8 117.7(8) . . ?
C10 C9 H9 121.2 . . ?
C8 C9 H9 121.2 . . ?
C11 C10 C9 122.0(7) . . ?
C11 C10 H10 119.0 . . ?
C9 C10 H10 119.0 . . ?
C10 C11 C12 120.9(8) . . ?
C10 C11 H11 119.5 . . ?
C12 C11 H11 119.5 . . ?
C13 C12 C11 118.0(8) . . ?
C13 C12 H12 121.0 . . ?
C11 C12 H12 121.0 . . ?
C12 C13 N3 131.9(8) . . ?
C12 C13 C8 121.9(7) . . ?
N3 C13 C8 106.2(7) . . ?
N4 C14 N3 115.2(7) . . ?
N4 C14 H14 122.4 . . ?
N3 C14 H14 122.4 . . ?
N5 C15 C16 130.1(7) . . ?
N5 C15 C20 106.5(8) . . ?
C16 C15 C20 123.3(9) . . ?
C17 C16 C15 115.3(8) . . ?
C17 C16 H16 122.3 . . ?
C15 C16 H16 122.3 . . ?
C16 C17 C18 124.3(10) . . ?
C16 C17 H17 117.8 . . ?
C18 C17 H17 117.8 . . ?
C19 C18 C17 121.6(10) . . ?
C19 C18 H18 119.2 . . ?
C17 C18 H18 119.2 . . ?
C18 C19 C20 116.8(8) . . ?
C18 C19 H19 121.6 . . ?
C20 C19 H19 121.6 . . ?
N6 C20 C15 109.1(7) . . ?
N6 C20 C19 132.5(7) . . ?
C15 C20 C19 118.4(8) . . ?
N6 C21 N5 112.9(8) . . ?
N6 C21 H21 123.5 . . ?
N5 C21 H21 123.5 . . ?
N7 C22 C23 131.8(9) . . ?
N7 C22 C27 108.5(7) . . ?
C23 C22 C27 119.7(9) . . ?
C24 C23 C22 117.2(9) . . ?
C24 C23 H23 121.4 . . ?
C22 C23 H23 121.4 . . ?
C23 C24 C25 123.1(9) . . ?
C23 C24 H24 118.4 . . ?
C25 C24 H24 118.4 . . ?
C26 C25 C24 118.4(10) . . ?
C26 C25 H25 120.8 . . ?
C24 C25 H25 120.8 . . ?
C25 C26 C27 120.5(9) . . ?
C25 C26 H26 119.8 . . ?
C27 C26 H26 119.8 . . ?
C26 C27 N8 131.7(8) . . ?
C26 C27 C22 120.9(8) . . ?
N8 C27 C22 107.2(8) . . ?
N8 C28 N7 114.9(8) . . ?
N8 C28 H28 122.6 . . ?
N7 C28 H28 122.6 . . ?
N9 C29 C30 133.5(8) . . ?
N9 C29 C34 107.6(7) . . ?
C30 C29 C34 118.8(7) . . ?
C31 C30 C29 119.7(9) . . ?
C31 C30 H30 120.1 . . ?
C29 C30 H30 120.1 . . ?
C30 C31 C32 121.1(9) . . ?
C30 C31 H31 119.5 . . ?
C32 C31 H31 119.5 . . ?
C33 C32 C31 119.2(8) . . ?
C33 C32 H32 120.4 . . ?
C31 C32 H32 120.4 . . ?
C32 C33 C34 119.6(9) . . ?
C32 C33 H33 120.2 . . ?
C34 C33 H33 120.2 . . ?
C33 C34 N10 132.4(9) . . ?
C33 C34 C29 121.6(8) . . ?
N10 C34 C29 106.0(7) . . ?
N9 C35 N10 116.1(8) . . ?
N9 C35 H35 121.9 . . ?
N10 C35 H35 121.9 . . ?
N11 C36 C37 131.5(8) . . ?
N11 C36 C41 108.9(8) . . ?
C37 C36 C41 119.4(7) . . ?
C38 C37 C36 118.7(9) . . ?
C38 C37 H37 120.7 . . ?
C36 C37 H37 120.7 . . ?
C37 C38 C39 121.0(9) . . ?
C37 C38 H38 119.5 . . ?
C39 C38 H38 119.5 . . ?
C40 C39 C38 120.5(7) . . ?
C40 C39 H39 119.7 . . ?
C38 C39 H39 119.7 . . ?
C39 C40 C41 119.8(9) . . ?
C39 C40 H40 120.1 . . ?
C41 C40 H40 120.1 . . ?
N12 C41 C40 132.8(9) . . ?
N12 C41 C36 106.4(6) . . ?
C40 C41 C36 120.7(9) . . ?
N12 C42 N11 113.7(7) . . ?
N12 C42 H42 123.1 . . ?
N11 C42 H42 123.1 . . ?

loop_
_geom_bond_atom_site_label_1
_geom_bond_atom_site_label_2
_geom_bond_distance
_geom_bond_site_symmetry_2
_geom_bond_publ_flag
Co1 N2 2.024(8) . ?
Co1 N12 2.057(8) 2_777 ?
Co1 N3 2.061(7) . ?
Co1 N6 2.075(8) 2_776 ?
Co2 N7 2.041(9) . ?
Co2 N10 2.043(9) 2_877 ?
Co2 N5 2.064(7) . ?
Co2 N4 2.066(7) . ?
Co3 N11 2.047(7) . ?
Co3 N8 2.057(7) . ?
Co3 N9 2.057(9) . ?
Co3 N1 2.059(7) 1_666 ?
N1 C7 1.364(10) . ?
N1 C1 1.414(10) . ?
N2 C7 1.369(10) . ?
N2 C6 1.422(11) . ?
N3 C14 1.359(11) . ?
N3 C13 1.448(11) . ?
N4 C14 1.356(10) . ?
N4 C8 1.417(11) . ?
N5 C21 1.400(11) . ?
N5 C15 1.405(13) . ?
N6 C21 1.359(10) . ?
N6 C20 1.398(13) . ?
N7 C22 1.365(13) . ?
N7 C28 1.374(10) . ?
N8 C28 1.370(12) . ?
N8 C27 1.415(12) . ?
N9 C35 1.326(12) . ?
N9 C29 1.400(11) . ?
N10 C35 1.351(13) . ?
N10 C34 1.447(11) . ?
N11 C42 1.382(12) . ?
N11 C36 1.388(11) . ?
N12 C42 1.377(10) . ?
N12 C41 1.402(12) . ?
C1 C6 1.443(11) . ?
C1 C2 1.448(10) . ?
C2 C3 1.430(12) . ?
C2 H2 0.9500 . ?
C3 C4 1.462(13) . ?
C3 H3 0.9500 . ?
C4 C5 1.385(13) . ?
C4 H4 0.9500 . ?
C5 C6 1.436(10) . ?
C5 H5 0.9500 . ?
C7 H7 0.9500 . ?
C8 C9 1.437(11) . ?
C8 C13 1.455(11) . ?
C9 C10 1.420(13) . ?
C9 H9 0.9500 . ?
C10 C11 1.417(14) . ?
C10 H10 0.9500 . ?
C11 C12 1.423(12) . ?
C11 H11 0.9500 . ?
C12 C13 1.402(12) . ?
C12 H12 0.9500 . ?
C14 H14 0.9500 . ?
C15 C16 1.441(14) . ?
C15 C20 1.444(11) . ?
C16 C17 1.343(16) . ?
C16 H16 0.9500 . ?
C17 C18 1.447(13) . ?
C17 H17 0.9500 . ?
C18 C19 1.388(15) . ?
C18 H18 0.9500 . ?
C19 C20 1.466(14) . ?
C19 H19 0.9500 . ?
C21 H21 0.9500 . ?
C22 C23 1.446(13) . ?
C22 C27 1.461(12) . ?
C23 C24 1.401(15) . ?
C23 H23 0.9500 . ?
C24 C25 1.466(15) . ?
C24 H24 0.9500 . ?
C25 C26 1.398(14) . ?
C25 H25 0.9500 . ?
C26 C27 1.403(13) . ?
C26 H26 0.9500 . ?
C28 H28 0.9500 . ?
C29 C30 1.428(12) . ?
C29 C34 1.448(12) . ?
C30 C31 1.387(13) . ?
C30 H30 0.9500 . ?
C31 C32 1.498(14) . ?
C31 H31 0.9500 . ?
C32 C33 1.377(13) . ?
C32 H32 0.9500 . ?
C33 C34 1.430(10) . ?
C33 H33 0.9500 . ?
C35 H35 0.9500 . ?
C36 C37 1.441(12) . ?
C36 C41 1.462(13) . ?
C37 C38 1.439(12) . ?
C37 H37 0.9500 . ?
C38 C39 1.447(15) . ?
C38 H38 0.9500 . ?
C39 C40 1.402(15) . ?
C39 H39 0.9500 . ?
C40 C41 1.432(10) . ?
C40 H40 0.9500 . ?
C42 H42 0.9500 . ?
